data_7046068
loop_
_publ_author_name
'Curnock, Emily'
'Levason, William'
'Light, Mark E.'
'Luthra, Sajinder K.'
'McRobbie, Graeme'
'Monzittu, Francesco M.'
'Reid, Gillian'
'Williams, R. Nathan'

_publ_section_title
;
 Group 3 metal trihalide complexes with neutral N-donor ligands -
 exploring their affinity towards fluoride.
;
_journal_issue 17
_journal_name_full 'Dalton transactions (Cambridge, England : 2003)'
_journal_page_first 6059
_journal_page_last 6068
_journal_paper_doi 10.1039/c8dt00480c
_journal_volume 47
_journal_year 2018
_chemical_formula_moiety 'C9 H21 Cl F2 N3 Sc'
_chemical_formula_sum 'C9 H21 Cl F2 N3 Sc'
_chemical_formula_weight 289.70
_space_group_crystal_system monoclinic
_space_group_IT_number 14
_space_group_name_Hall '-P 2ybc'
_space_group_name_H-M_alt 'P 1 21/c 1'
_symmetry_space_group_name_Hall '-P 2ybc'
_symmetry_space_group_name_H-M 'P 1 21/c 1'
_atom_sites_solution_hydrogens geom
_atom_sites_solution_primary direct
_audit_creation_date 2017-06-08
_audit_creation_method
;
Olex2 1.2
(compiled 2017.03.28 svn.r3405 for OlexSys, GUI svn.r5337)
;
_audit_update_record
;
2017-12-11 deposited with the CCDC.
2018-03-02 downloaded from the CCDC.
;
_cell_angle_alpha 90
_cell_angle_beta 90.292(8)
_cell_angle_gamma 90
_cell_formula_units_Z 4
_cell_length_a 11.9938(9)
_cell_length_b 6.8826(7)
_cell_length_c 15.8721(19)
_cell_measurement_reflns_used 2643
_cell_measurement_temperature 100
_cell_measurement_theta_max 31.7050
_cell_measurement_theta_min 2.5930
_cell_volume 1310.2(2)
_computing_cell_refinement 'CrysAlisPro 1.171.38.41 (Rigaku OD, 2015)'
_computing_data_collection 'CrysAlisPro 1.171.38.41 (Rigaku OD, 2015)'
_computing_data_reduction 'CrysAlisPro 1.171.38.41 (Rigaku OD, 2015)'
_computing_molecular_graphics 'Olex2 (Dolomanov et al., 2009)'
_computing_publication_material 'Olex2 (Dolomanov et al., 2009)'
_computing_structure_refinement 'ShelXL (Sheldrick, 2015)'
_computing_structure_solution 'ShelXS (Sheldrick, 2008)'
_diffrn_ambient_temperature 100
_diffrn_detector 'CCD plate'
_diffrn_detector_area_resol_mean 28.5714
_diffrn_detector_type 'Rigaku HG Saturn724+ (2x2 bin mode)'
_diffrn_measured_fraction_theta_full 0.997
_diffrn_measured_fraction_theta_max 0.997
_diffrn_measurement_details
;
List of Runs (angles in degrees, time in seconds):

  # Type    Start    End  Width  t~exp~   \w     \q     \k     \f   Frames
#--------------------------------------------------------------------------
  1  \w    -84.00  36.00   1.00   10.00    --  -23.00  18.00 -90.00  120
  2  \w    -59.00  67.00   1.00   10.00    --  -23.00  54.00 -90.00  126
  3  \w    -62.00 -52.00   1.00   10.00    --  -23.00  72.00-120.00   10
  4  \w   -113.00 -20.00   1.00   10.00    --  -23.00 -18.00 150.00   93
;
_diffrn_measurement_device 'four-circle \k diffractometer'
_diffrn_measurement_device_type 'Rigaku AFC12 (Right)'
_diffrn_measurement_method 'profile data from \w-scans'
_diffrn_orient_matrix_type 'CrysAlisPro convention (1999,Acta A55,543-557)'
_diffrn_orient_matrix_UB_11 0.0449676000
_diffrn_orient_matrix_UB_12 -0.0661267000
_diffrn_orient_matrix_UB_13 0.0045863000
_diffrn_orient_matrix_UB_21 -0.0362698000
_diffrn_orient_matrix_UB_22 -0.0680030000
_diffrn_orient_matrix_UB_23 0.0192278000
_diffrn_orient_matrix_UB_31 -0.0125075000
_diffrn_orient_matrix_UB_32 -0.0401779000
_diffrn_orient_matrix_UB_33 -0.0401258000
_diffrn_radiation_collimation 'Confocal mirrors, VHF Varimax '
_diffrn_radiation_monochromator graphite
_diffrn_radiation_probe x-ray
_diffrn_radiation_type MoK\a
_diffrn_radiation_wavelength 0.71075
_diffrn_reflns_av_R_equivalents 0.1744
_diffrn_reflns_av_unetI/netI 0.1629
_diffrn_reflns_Laue_measured_fraction_full 0.997
_diffrn_reflns_Laue_measured_fraction_max 0.997
_diffrn_reflns_limit_h_max 14
_diffrn_reflns_limit_h_min -14
_diffrn_reflns_limit_k_max 8
_diffrn_reflns_limit_k_min -8
_diffrn_reflns_limit_l_max 18
_diffrn_reflns_limit_l_min -19
_diffrn_reflns_number 7730
_diffrn_reflns_point_group_measured_fraction_full 0.997
_diffrn_reflns_point_group_measured_fraction_max 0.997
_diffrn_reflns_theta_full 26.000
_diffrn_reflns_theta_max 25.999
_diffrn_reflns_theta_min 2.567
_diffrn_source 'Rotating Anode'
_diffrn_source_current 55.0
_diffrn_source_power 2.475
_diffrn_source_type 'Enhance (Mo) X-ray Source'
_diffrn_source_voltage 45.0
_exptl_absorpt_coefficient_mu 0.768
_exptl_absorpt_correction_T_max 1.00000
_exptl_absorpt_correction_T_min 0.24492
_exptl_absorpt_correction_type multi-scan
_exptl_absorpt_process_details
;
CrysAlisPro 1.171.38.41 (Rigaku Oxford Diffraction, 2015)
Empirical absorption correction using spherical harmonics,
 implemented in SCALE3 ABSPACK scaling algorithm.
;
_exptl_crystal_colour colourless
_exptl_crystal_colour_primary colourless
_exptl_crystal_density_diffrn 1.469
_exptl_crystal_description chip
_exptl_crystal_F_000 608
_exptl_crystal_size_max 0.051
_exptl_crystal_size_mid 0.031
_exptl_crystal_size_min 0.021
_refine_diff_density_max 1.016
_refine_diff_density_min -0.854
_refine_diff_density_rms 0.163
_refine_ls_extinction_method none
_refine_ls_goodness_of_fit_ref 0.982
_refine_ls_hydrogen_treatment constr
_refine_ls_matrix_type full
_refine_ls_number_parameters 148
_refine_ls_number_reflns 2568
_refine_ls_number_restraints 0
_refine_ls_restrained_S_all 0.982
_refine_ls_R_factor_all 0.1369
_refine_ls_R_factor_gt 0.0724
_refine_ls_shift/su_max 0.000
_refine_ls_shift/su_mean 0.000
_refine_ls_structure_factor_coef Fsqd
_refine_ls_weighting_details 'w=1/[\s^2^(Fo^2^)+(0.0984P)^2^] where P=(Fo^2^+2Fc^2^)/3'
_refine_ls_weighting_scheme calc
_refine_ls_wR_factor_gt 0.1659
_refine_ls_wR_factor_ref 0.2063
_reflns_Friedel_coverage 0.000
_reflns_number_gt 1550
_reflns_number_total 2568
_reflns_threshold_expression 'I > 2\s(I)'
_cod_data_source_file c8dt00480c2.cif
_cod_data_source_block 2016fmm7662-33dr
_cod_depositor_comments 'Adding full bibliography for 7046064--7046071.cif.'
_cod_database_code 7046068
_shelxl_version_number 2014-1
_shelx_space_group_comment
;
The symmetry employed for this shelxl refinement is uniquely defined
by the following loop, which should always be used as a source of
symmetry information in preference to the above space-group names.
They are only intended as comments.
;
_reflns_odcompleteness_completeness 91.00
_reflns_odcompleteness_iscentric 1
_reflns_odcompleteness_theta 32.38
_olex2_refinement_description
;
1. Fixed Uiso
 At 1.2 times of:
  All C(H,H) groups
 At 1.5 times of:
  All C(H,H,H) groups
2.a Secondary CH2 refined with riding coordinates:
 C6(H6A,H6B), C3(H3A,H3B), C5(H5A,H5B), C4(H4A,H4B), C2(H2A,H2B), C1(H1A,H1B)
2.b Idealised Me refined as rotating group:
 C8(H8A,H8B,H8C), C9(H9A,H9B,H9C), C7(H7A,H7B,H7C)
;
_olex2_exptl_crystal_mounting_method MiTeGen
_olex2_submission_special_instructions 'No special instructions were received'
_oxdiff_exptl_absorpt_empirical_details
;
Empirical correction (ABSPACK) includes:
- Absorption correction using spherical harmonics
- Frame scaling
- Detector area scaling
;
_oxdiff_exptl_absorpt_empirical_full_max 4.070
_oxdiff_exptl_absorpt_empirical_full_min 0.188

loop_
_space_group_symop_operation_xyz
'x, y, z'
'-x, y+1/2, -z+1/2'
'-x, -y, -z'
'x, -y-1/2, z-1/2'

loop_
_atom_site_label
_atom_site_type_symbol
_atom_site_fract_x
_atom_site_fract_y
_atom_site_fract_z
_atom_site_U_iso_or_equiv
_atom_site_adp_type
_atom_site_occupancy
_atom_site_site_symmetry_order
_atom_site_calc_flag
_atom_site_refinement_flags_posn
Sc1 Sc 0.26066(7) 0.48817(15) 0.12170(7) 0.0155(3) Uani 1 1 d .
Cl1 Cl 0.25122(10) 0.4226(2) 0.27281(10) 0.0281(4) Uani 1 1 d .
F1 F 0.1469(2) 0.3133(4) 0.0776(2) 0.0263(9) Uani 1 1 d .
F2 F 0.3989(2) 0.3602(5) 0.0914(2) 0.0240(8) Uani 1 1 d .
N3 N 0.1272(3) 0.7380(6) 0.1372(3) 0.0170(11) Uani 1 1 d .
N2 N 0.3638(3) 0.7732(6) 0.1394(3) 0.0148(11) Uani 1 1 d .
N1 N 0.2533(3) 0.6459(8) -0.0087(3) 0.0240(12) Uani 1 1 d .
C6 C 0.1344(4) 0.7048(10) -0.0188(4) 0.0294(16) Uani 1 1 d .
H6A H 0.0870 0.5873 -0.0228 0.035 Uiso 1 1 calc R
H6B H 0.1254 0.7794 -0.0717 0.035 Uiso 1 1 calc R
C8 C 0.4539(4) 0.7437(8) 0.2027(4) 0.0187(13) Uani 1 1 d .
H8A H 0.4214 0.7383 0.2592 0.028 Uiso 1 1 calc GR
H8B H 0.5069 0.8518 0.1998 0.028 Uiso 1 1 calc GR
H8C H 0.4928 0.6215 0.1910 0.028 Uiso 1 1 calc GR
C3 C 0.2927(4) 0.9440(8) 0.1641(4) 0.0232(14) Uani 1 1 d .
H3A H 0.2831 1.0308 0.1149 0.028 Uiso 1 1 calc R
H3B H 0.3313 1.0185 0.2090 0.028 Uiso 1 1 calc R
C5 C 0.0968(4) 0.8275(8) 0.0545(4) 0.0233(14) Uani 1 1 d .
H5A H 0.1315 0.9577 0.0505 0.028 Uiso 1 1 calc R
H5B H 0.0149 0.8445 0.0515 0.028 Uiso 1 1 calc R
C4 C 0.1788(4) 0.8809(8) 0.1955(4) 0.0222(14) Uani 1 1 d .
H4A H 0.1867 0.8222 0.2521 0.027 Uiso 1 1 calc R
H4B H 0.1298 0.9960 0.2003 0.027 Uiso 1 1 calc R
C9 C 0.0261(4) 0.6574(9) 0.1780(4) 0.0228(14) Uani 1 1 d .
H9A H -0.0082 0.5603 0.1408 0.034 Uiso 1 1 calc GR
H9B H -0.0272 0.7624 0.1885 0.034 Uiso 1 1 calc GR
H9C H 0.0469 0.5961 0.2315 0.034 Uiso 1 1 calc GR
C2 C 0.4171(4) 0.8079(10) 0.0558(4) 0.0313(17) Uani 1 1 d .
H2A H 0.4705 0.7018 0.0439 0.038 Uiso 1 1 calc R
H2B H 0.4593 0.9315 0.0577 0.038 Uiso 1 1 calc R
C1 C 0.3303(5) 0.8175(11) -0.0149(4) 0.0339(17) Uani 1 1 d .
H1A H 0.2869 0.9395 -0.0102 0.041 Uiso 1 1 calc R
H1B H 0.3680 0.8169 -0.0702 0.041 Uiso 1 1 calc R
C7 C 0.2801(5) 0.4982(11) -0.0746(4) 0.0396(18) Uani 1 1 d .
H7A H 0.3586 0.4602 -0.0694 0.059 Uiso 1 1 calc GR
H7B H 0.2668 0.5539 -0.1306 0.059 Uiso 1 1 calc GR
H7C H 0.2327 0.3837 -0.0670 0.059 Uiso 1 1 calc GR

loop_
_atom_site_aniso_label
_atom_site_aniso_U_11
_atom_site_aniso_U_22
_atom_site_aniso_U_33
_atom_site_aniso_U_23
_atom_site_aniso_U_13
_atom_site_aniso_U_12
Sc1 0.0087(5) 0.0184(6) 0.0192(7) -0.0003(5) -0.0067(4) 0.0008(4)
Cl1 0.0170(6) 0.0352(9) 0.0318(11) 0.0088(7) -0.0064(6) -0.0025(6)
F1 0.0215(16) 0.0192(17) 0.038(2) 0.0004(15) -0.0089(14) -0.0023(13)
F2 0.0234(16) 0.0273(18) 0.021(2) -0.0052(16) -0.0018(13) 0.0050(14)
N3 0.0088(19) 0.021(2) 0.021(3) -0.001(2) -0.0045(18) 0.0018(18)
N2 0.0065(18) 0.024(2) 0.014(3) 0.008(2) -0.0030(17) -0.0016(17)
N1 0.015(2) 0.043(3) 0.014(3) 0.003(2) -0.0062(19) 0.002(2)
C6 0.020(3) 0.041(4) 0.027(4) 0.001(3) -0.014(3) 0.008(3)
C8 0.012(2) 0.022(3) 0.022(4) 0.006(3) -0.007(2) -0.003(2)
C3 0.015(2) 0.019(3) 0.035(4) -0.001(3) -0.012(2) -0.001(2)
C5 0.013(2) 0.025(3) 0.031(4) 0.001(3) -0.012(2) 0.006(2)
C4 0.017(3) 0.025(3) 0.025(4) -0.009(3) -0.008(2) 0.005(2)
C9 0.012(2) 0.031(3) 0.025(4) -0.002(3) -0.001(2) -0.001(2)
C2 0.016(3) 0.044(4) 0.034(5) 0.014(3) -0.002(3) -0.007(3)
C1 0.026(3) 0.056(4) 0.020(4) 0.014(3) -0.001(3) -0.011(3)
C7 0.034(3) 0.070(5) 0.015(4) -0.015(4) -0.008(3) 0.013(3)

loop_
_atom_type_symbol
_atom_type_description
_atom_type_scat_dispersion_real
_atom_type_scat_dispersion_imag
_atom_type_scat_source
C C 0.0033 0.0016 'International Tables Vol C Tables 4.2.6.8 and 6.1.1.4'
H H 0.0000 0.0000 'International Tables Vol C Tables 4.2.6.8 and 6.1.1.4'
Cl Cl 0.1484 0.1585 'International Tables Vol C Tables 4.2.6.8 and 6.1.1.4'
F F 0.0171 0.0103 'International Tables Vol C Tables 4.2.6.8 and 6.1.1.4'
N N 0.0061 0.0033 'International Tables Vol C Tables 4.2.6.8 and 6.1.1.4'
Sc Sc 0.2519 0.3716 'International Tables Vol C Tables 4.2.6.8 and 6.1.1.4'

loop_
_geom_angle_atom_site_label_1
_geom_angle_atom_site_label_2
_geom_angle_atom_site_label_3
_geom_angle
F1 Sc1 Cl1 101.72(11)
F1 Sc1 N3 90.76(14)
F1 Sc1 N2 158.78(14)
F1 Sc1 N1 86.85(15)
F2 Sc1 Cl1 101.71(11)
F2 Sc1 F1 103.23(14)
F2 Sc1 N3 159.46(15)
F2 Sc1 N2 87.58(14)
F2 Sc1 N1 91.16(15)
N3 Sc1 Cl1 89.84(13)
N2 Sc1 Cl1 93.70(12)
N2 Sc1 N3 74.65(14)
N2 Sc1 N1 74.57(16)
N1 Sc1 Cl1 162.31(14)
N1 Sc1 N3 74.44(17)
C5 N3 Sc1 111.8(3)
C4 N3 Sc1 105.4(3)
C4 N3 C5 111.9(4)
C4 N3 C9 108.4(4)
C9 N3 Sc1 109.2(3)
C9 N3 C5 109.9(4)
C8 N2 Sc1 110.4(3)
C8 N2 C3 109.9(4)
C8 N2 C2 108.1(4)
C3 N2 Sc1 112.8(3)
C2 N2 Sc1 104.9(3)
C2 N2 C3 110.6(4)
C6 N1 Sc1 104.7(3)
C6 N1 C1 111.5(5)
C6 N1 C7 108.6(4)
C1 N1 Sc1 113.7(3)
C7 N1 Sc1 107.2(4)
C7 N1 C1 110.7(5)
N1 C6 H6A 109.4
N1 C6 H6B 109.4
N1 C6 C5 111.0(4)
H6A C6 H6B 108.0
C5 C6 H6A 109.4
C5 C6 H6B 109.4
N2 C8 H8A 109.5
N2 C8 H8B 109.5
N2 C8 H8C 109.5
H8A C8 H8B 109.5
H8A C8 H8C 109.5
H8B C8 H8C 109.5
N2 C3 H3A 109.2
N2 C3 H3B 109.2
N2 C3 C4 111.9(4)
H3A C3 H3B 107.9
C4 C3 H3A 109.2
C4 C3 H3B 109.2
N3 C5 C6 112.0(5)
N3 C5 H5A 109.2
N3 C5 H5B 109.2
C6 C5 H5A 109.2
C6 C5 H5B 109.2
H5A C5 H5B 107.9
N3 C4 C3 111.0(5)
N3 C4 H4A 109.4
N3 C4 H4B 109.4
C3 C4 H4A 109.4
C3 C4 H4B 109.4
H4A C4 H4B 108.0
N3 C9 H9A 109.5
N3 C9 H9B 109.5
N3 C9 H9C 109.5
H9A C9 H9B 109.5
H9A C9 H9C 109.5
H9B C9 H9C 109.5
N2 C2 H2A 109.3
N2 C2 H2B 109.3
N2 C2 C1 111.4(4)
H2A C2 H2B 108.0
C1 C2 H2A 109.3
C1 C2 H2B 109.3
N1 C1 C2 109.6(5)
N1 C1 H1A 109.8
N1 C1 H1B 109.8
C2 C1 H1A 109.8
C2 C1 H1B 109.8
H1A C1 H1B 108.2
N1 C7 H7A 109.5
N1 C7 H7B 109.5
N1 C7 H7C 109.5
H7A C7 H7B 109.5
H7A C7 H7C 109.5
H7B C7 H7C 109.5

loop_
_geom_bond_atom_site_label_1
_geom_bond_atom_site_label_2
_geom_bond_distance
Sc1 Cl1 2.444(2)
Sc1 F1 1.948(3)
Sc1 F2 1.940(3)
Sc1 N3 2.363(4)
Sc1 N2 2.336(4)
Sc1 N1 2.339(5)
N3 C5 1.494(7)
N3 C4 1.484(7)
N3 C9 1.485(6)
N2 C8 1.486(6)
N2 C3 1.506(7)
N2 C2 1.494(7)
N1 C6 1.490(6)
N1 C1 1.503(8)
N1 C7 1.495(8)
C6 H6A 0.9900
C6 H6B 0.9900
C6 C5 1.509(8)
C8 H8A 0.9800
C8 H8B 0.9800
C8 H8C 0.9800
C3 H3A 0.9900
C3 H3B 0.9900
C3 C4 1.520(7)
C5 H5A 0.9900
C5 H5B 0.9900
C4 H4A 0.9900
C4 H4B 0.9900
C9 H9A 0.9800
C9 H9B 0.9800
C9 H9C 0.9800
C2 H2A 0.9900
C2 H2B 0.9900
C2 C1 1.529(8)
C1 H1A 0.9900
C1 H1B 0.9900
C7 H7A 0.9800
C7 H7B 0.9800
C7 H7C 0.9800
